data_4060767
loop_
_publ_author_name
'Meijer, Michel D.'
'Kleij, Arjan W.'
'Williams, B. Scott'
'Ellis, Dianne'
'Lutz, Martin'
'Spek, Anthony L.'
'van Klink, Gerard P. M.'
'van Koten, Gerard'

_publ_section_title
;
 Construction of Supported Organometallics Using Cycloplatinated
 Arylamine Ligands
;
_journal_coden_ASTM ORGND7
_journal_issue 2
_journal_name_full Organometallics
_journal_page_first 264
_journal_page_last 271
_journal_paper_doi 10.1021/om010500g
_journal_volume 21
_journal_year 2002
_chemical_formula_moiety 'C60 H60 I2 N2 O4 P2 Pt2'
_chemical_formula_sum 'C60 H60 I2 N2 O4 P2 Pt2'
_chemical_formula_weight 1579.02
_space_group_IT_number 15
_symmetry_cell_setting monoclinic
_symmetry_space_group_name_Hall '-C 2yc'
_symmetry_space_group_name_H-M 'C 1 2/c 1'
_atom_sites_solution_hydrogens geom
_atom_sites_solution_primary heavy
_atom_sites_solution_secondary difmap
_audit_creation_method SHELXL-97
_cell_angle_alpha 90.00
_cell_angle_beta 116.5565(7)
_cell_angle_gamma 90.00
_cell_formula_units_Z 4
_cell_length_a 30.3152(5)
_cell_length_b 11.1579(2)
_cell_length_c 18.7133(3)
_cell_measurement_temperature 150(2)
_cell_volume 5662.01(17)
_computing_cell_refinement 'DENZO 1.11.0'
_computing_data_collection 'Nonius COLLECT'
_computing_data_reduction 'DENZO 1.11.0'
_computing_structure_refinement 'SHELXL-97 (Sheldrick, 1997)'
_computing_structure_solution 'DIRDIF-97 (Beurskens et al., 1997)'
_diffrn_ambient_temperature 150(2)
_diffrn_measured_fraction_theta_full 0.997
_diffrn_measured_fraction_theta_max 0.997
_diffrn_measurement_device_type 'Nonius KappaCCD'
_diffrn_radiation_monochromator graphite
_diffrn_radiation_source 'rotating anode'
_diffrn_radiation_type MoK\a
_diffrn_radiation_wavelength 0.71073
_diffrn_reflns_av_R_equivalents 0.0704
_diffrn_reflns_av_sigmaI/netI 0.0408
_diffrn_reflns_limit_h_max 38
_diffrn_reflns_limit_h_min -39
_diffrn_reflns_limit_k_max 14
_diffrn_reflns_limit_k_min -14
_diffrn_reflns_limit_l_max 24
_diffrn_reflns_limit_l_min -21
_diffrn_reflns_number 42384
_diffrn_reflns_theta_full 27.46
_diffrn_reflns_theta_max 27.46
_diffrn_reflns_theta_min 1.50
_exptl_absorpt_coefficient_mu 6.130
_exptl_absorpt_correction_T_max 0.85
_exptl_absorpt_correction_T_min 0.59
_exptl_absorpt_correction_type analytical
_exptl_crystal_colour yellow
_exptl_crystal_density_diffrn 1.852
_exptl_crystal_density_method 'not measured'
_exptl_crystal_description needle
_exptl_crystal_F_000 3032
_exptl_crystal_size_max 0.18
_exptl_crystal_size_mid 0.06
_exptl_crystal_size_min 0.03
_refine_diff_density_max 1.470
_refine_diff_density_min -0.830
_refine_diff_density_rms 0.123
_refine_ls_extinction_method none
_refine_ls_goodness_of_fit_ref 1.025
_refine_ls_hydrogen_treatment constr
_refine_ls_matrix_type full
_refine_ls_number_parameters 359
_refine_ls_number_reflns 6461
_refine_ls_number_restraints 3
_refine_ls_restrained_S_all 1.042
_refine_ls_R_factor_all 0.0374
_refine_ls_R_factor_gt 0.0269
_refine_ls_shift/su_max 0.003
_refine_ls_shift/su_mean 0.000
_refine_ls_structure_factor_coef Fsqd
_refine_ls_weighting_details 'calc w=1/[\s^2^(Fo^2^)+(0.0139P)^2^+21.3085P] where P=(Fo^2^+2Fc^2^)/3'
_refine_ls_weighting_scheme calc
_refine_ls_wR_factor_gt 0.0524
_refine_ls_wR_factor_ref 0.0554
_reflns_number_gt 5535
_reflns_number_total 6461
_reflns_threshold_expression I>2\s(I)
_cod_depositor_comments
;
The following automatic conversions were performed:

'_refine_ls_hydrogen_treatment' value 'constrained' was replaced with
the value 'constr' as specified in the replacement file
'src/cod-tools/trunk/data/replacement-values/replacement_values.lst'.

Automatic conversion script
Id: cif_fix_values 5376 2017-05-30 11:51:03Z andrius 

 Updated bibliographic information.

 Antanas Vaitkus,
 2019-10-02
;
_cod_original_sg_symbol_H-M 'C 2/c'
_cod_database_code 4060767

loop_
_symmetry_equiv_pos_as_xyz
'x, y, z'
'-x, y, -z+1/2'
'x+1/2, y+1/2, z'
'-x+1/2, y+1/2, -z+1/2'
'-x, -y, -z'
'x, -y, z-1/2'
'-x+1/2, -y+1/2, -z'
'x+1/2, -y+1/2, z-1/2'

loop_
_atom_site_label
_atom_site_type_symbol
_atom_site_fract_x
_atom_site_fract_y
_atom_site_fract_z
_atom_site_U_iso_or_equiv
_atom_site_adp_type
_atom_site_occupancy
_atom_site_symmetry_multiplicity
_atom_site_calc_flag
_atom_site_refinement_flags
Pt1 Pt 0.622139(5) 0.627103(13) 0.523844(8) 0.01824(5) Uani 1 1 d .
I1 I 0.698183(9) 0.76735(2) 0.617512(16) 0.02945(7) Uani 1 1 d .
P1 P 0.67164(3) 0.48977(9) 0.51038(6) 0.0202(2) Uani 1 1 d .
N1 N 0.57011(11) 0.7501(3) 0.53530(18) 0.0221(7) Uani 1 1 d .
O1 O 0.53471(18) 0.2816(5) 0.2663(3) 0.0218(11) Uani 0.50 1 d P
O2 O 0.5016(3) 0.1628(7) 0.3256(6) 0.085(3) Uani 0.50 1 d P
O3 O 0.5309(3) -0.0131(7) 0.1892(4) 0.063(2) Uani 0.50 1 d P
O4 O 0.5501(3) -0.1036(5) 0.3065(4) 0.0515(18) Uani 0.50 1 d PD
C1 C 0.55871(13) 0.5540(3) 0.4408(2) 0.0201(8) Uani 1 1 d .
C2 C 0.51578(13) 0.6037(3) 0.4390(2) 0.0199(8) Uani 1 1 d .
C3 C 0.46918(14) 0.5767(4) 0.3785(2) 0.0255(9) Uani 1 1 d .
H3 H 0.4408 0.6126 0.3787 0.031 Uiso 1 1 calc R
C4 C 0.46387(13) 0.4980(4) 0.3182(2) 0.0254(9) Uani 1 1 d .
H4 H 0.4321 0.4806 0.2765 0.030 Uiso 1 1 calc R
C5 C 0.50553(14) 0.4445(3) 0.3193(2) 0.0220(8) Uani 1 1 d .
C6 C 0.55197(13) 0.4717(3) 0.3800(2) 0.0209(8) Uani 1 1 d .
H6 H 0.5800 0.4334 0.3803 0.025 Uiso 1 1 calc R
C7 C 0.52260(14) 0.6848(4) 0.5071(2) 0.0262(9) Uani 1 1 d .
H7A H 0.4951 0.7429 0.4894 0.031 Uiso 1 1 calc R
H7B H 0.5224 0.6368 0.5514 0.031 Uiso 1 1 calc R
C8 C 0.56355(16) 0.8529(4) 0.4819(3) 0.0319(10) Uani 1 1 d .
H8A H 0.5515 0.8243 0.4268 0.048 Uiso 1 1 calc R
H8B H 0.5952 0.8938 0.4983 0.048 Uiso 1 1 calc R
H8C H 0.5396 0.9088 0.4851 0.048 Uiso 1 1 calc R
C9 C 0.58295(15) 0.7949(4) 0.6170(2) 0.0308(10) Uani 1 1 d .
H9A H 0.5555 0.8424 0.6160 0.046 Uiso 1 1 calc R
H9B H 0.6126 0.8449 0.6355 0.046 Uiso 1 1 calc R
H9C H 0.5892 0.7267 0.6533 0.046 Uiso 1 1 calc R
C10 C 0.5000 0.3658(5) 0.2500 0.0280(13) Uani 1 2 d S
H10 H 0.4680 0.3222 0.2325 0.034 Uiso 0.50 1 calc PR
C11 C 0.5324(4) 0.1824(8) 0.3049(6) 0.042(2) Uani 0.50 1 d P
C12 C 0.5720(4) 0.0948(8) 0.3147(6) 0.044(2) Uani 0.50 1 d P
H12A H 0.5895 0.0683 0.3710 0.053 Uiso 0.50 1 calc PR
H12B H 0.5962 0.1326 0.2997 0.053 Uiso 0.50 1 calc PR
C13 C 0.5476(4) -0.0133(9) 0.2601(6) 0.045(2) Uani 0.50 1 d P
C141 C 0.5381(3) -0.1978(8) 0.2564(6) 0.041(2) Uiso 0.50 1 d PD
H14A H 0.5590 -0.2683 0.2822 0.050 Uiso 0.50 1 calc PR
H14B H 0.5408 -0.1779 0.2070 0.050 Uiso 0.50 1 calc PR
C142 C 0.5179(2) -0.2205(7) 0.2614(5) 0.033(2) Uiso 0.50 1 d P
H14C H 0.5379 -0.1504 0.2886 0.050 Uiso 0.50 1 calc PR
H14D H 0.5197 -0.2335 0.2109 0.050 Uiso 0.50 1 calc PR
H14E H 0.5306 -0.2913 0.2955 0.050 Uiso 0.50 1 calc PR
C15 C 0.73789(14) 0.5061(4) 0.5752(2) 0.0257(9) Uani 1 1 d .
C16 C 0.75638(15) 0.4693(4) 0.6543(2) 0.0358(10) Uani 1 1 d .
H16 H 0.7352 0.4324 0.6728 0.043 Uiso 1 1 calc R
C17 C 0.80551(19) 0.4865(6) 0.7057(3) 0.0628(16) Uani 1 1 d .
H17 H 0.8180 0.4616 0.7598 0.075 Uiso 1 1 calc R
C18 C 0.8364(2) 0.5390(7) 0.6796(4) 0.085(2) Uani 1 1 d .
H18 H 0.8701 0.5508 0.7156 0.102 Uiso 1 1 calc R
C19 C 0.81869(17) 0.5745(5) 0.6017(3) 0.0571(15) Uani 1 1 d .
H19 H 0.8403 0.6102 0.5836 0.069 Uiso 1 1 calc R
C20 C 0.76948(14) 0.5588(4) 0.5491(3) 0.0318(10) Uani 1 1 d .
H20 H 0.7573 0.5841 0.4952 0.038 Uiso 1 1 calc R
C21 C 0.66158(13) 0.3379(3) 0.5352(2) 0.0230(8) Uani 1 1 d .
C22 C 0.69671(15) 0.2480(4) 0.5489(3) 0.0329(10) Uani 1 1 d .
H22 H 0.7252 0.2656 0.5420 0.039 Uiso 1 1 calc R
C23 C 0.69077(17) 0.1346(4) 0.5723(3) 0.0390(11) Uani 1 1 d .
H23 H 0.7145 0.0742 0.5800 0.047 Uiso 1 1 calc R
C24 C 0.64988(17) 0.1090(4) 0.5847(3) 0.0403(11) Uani 1 1 d .
H24 H 0.6458 0.0312 0.6015 0.048 Uiso 1 1 calc R
C25 C 0.61543(16) 0.1963(4) 0.5726(3) 0.0403(11) Uani 1 1 d .
H25 H 0.5876 0.1788 0.5815 0.048 Uiso 1 1 calc R
C26 C 0.62074(14) 0.3098(4) 0.5474(3) 0.0294(9) Uani 1 1 d .
H26 H 0.5963 0.3689 0.5384 0.035 Uiso 1 1 calc R
C27 C 0.66888(13) 0.4849(4) 0.4103(2) 0.0252(9) Uani 1 1 d .
C28 C 0.67263(14) 0.3785(4) 0.3743(2) 0.0321(10) Uani 1 1 d .
H28 H 0.6744 0.3038 0.3997 0.038 Uiso 1 1 calc R
C29 C 0.67377(15) 0.3825(5) 0.3008(3) 0.0429(13) Uani 1 1 d .
H29 H 0.6766 0.3104 0.2762 0.051 Uiso 1 1 calc R
C30 C 0.67077(16) 0.4910(6) 0.2637(3) 0.0459(14) Uani 1 1 d .
H30 H 0.6716 0.4932 0.2136 0.055 Uiso 1 1 calc R
C31 C 0.66656(17) 0.5957(5) 0.2984(3) 0.0460(13) Uani 1 1 d .
H31 H 0.6645 0.6701 0.2723 0.055 Uiso 1 1 calc R
C32 C 0.66530(15) 0.5932(4) 0.3721(2) 0.0336(10) Uani 1 1 d .
H32 H 0.6620 0.6657 0.3959 0.040 Uiso 1 1 calc R

loop_
_atom_site_aniso_label
_atom_site_aniso_U_11
_atom_site_aniso_U_22
_atom_site_aniso_U_33
_atom_site_aniso_U_23
_atom_site_aniso_U_13
_atom_site_aniso_U_12
Pt1 0.02046(7) 0.01790(8) 0.01755(7) -0.00041(6) 0.00957(5) 0.00071(6)
I1 0.02897(13) 0.02597(15) 0.03352(15) -0.00681(11) 0.01407(11) -0.00539(11)
P1 0.0198(4) 0.0216(5) 0.0218(5) -0.0003(4) 0.0115(4) 0.0011(4)
N1 0.0258(16) 0.0205(17) 0.0214(16) -0.0032(13) 0.0117(14) 0.0032(13)
O1 0.026(3) 0.022(3) 0.017(3) 0.003(2) 0.010(2) 0.005(2)
O2 0.096(7) 0.054(5) 0.149(9) 0.051(6) 0.095(7) 0.033(5)
O3 0.070(5) 0.076(6) 0.036(4) 0.013(4) 0.019(4) -0.008(4)
O4 0.079(5) 0.025(4) 0.056(5) 0.011(3) 0.036(4) 0.007(3)
C1 0.0194(17) 0.023(2) 0.0199(18) 0.0034(15) 0.0104(15) 0.0019(15)
C2 0.0262(19) 0.0175(19) 0.0196(18) -0.0004(15) 0.0134(15) 0.0016(15)
C3 0.0241(19) 0.026(2) 0.029(2) -0.0004(17) 0.0145(17) 0.0010(17)
C4 0.0226(18) 0.027(2) 0.0221(19) 0.0013(16) 0.0058(16) -0.0014(16)
C5 0.029(2) 0.020(2) 0.0168(18) 0.0030(15) 0.0101(16) -0.0006(16)
C6 0.0214(17) 0.022(2) 0.0197(18) 0.0037(16) 0.0096(15) 0.0021(16)
C7 0.0246(19) 0.027(2) 0.030(2) -0.0075(17) 0.0140(17) -0.0002(17)
C8 0.039(2) 0.020(2) 0.034(2) 0.0041(18) 0.015(2) 0.0045(18)
C9 0.035(2) 0.036(3) 0.025(2) -0.0103(18) 0.0170(19) -0.0019(19)
C10 0.039(3) 0.023(3) 0.021(3) 0.000 0.012(2) 0.000
C11 0.047(6) 0.031(5) 0.060(6) 0.013(5) 0.035(5) 0.012(4)
C12 0.049(6) 0.030(5) 0.060(6) 0.011(5) 0.028(5) 0.007(4)
C13 0.053(6) 0.043(6) 0.055(6) 0.017(5) 0.039(5) 0.018(5)
C15 0.0248(19) 0.026(2) 0.028(2) -0.0020(17) 0.0127(17) 0.0016(17)
C16 0.032(2) 0.043(3) 0.029(2) 0.004(2) 0.0100(19) 0.001(2)
C17 0.046(3) 0.084(5) 0.035(3) 0.013(3) -0.002(2) -0.016(3)
C18 0.034(3) 0.125(6) 0.061(4) 0.032(4) -0.010(3) -0.031(3)
C19 0.030(3) 0.075(4) 0.059(3) 0.013(3) 0.014(2) -0.014(3)
C20 0.028(2) 0.032(3) 0.035(2) 0.0014(19) 0.0136(19) -0.0007(18)
C21 0.0232(19) 0.020(2) 0.026(2) 0.0019(16) 0.0113(16) 0.0053(15)
C22 0.027(2) 0.029(2) 0.049(3) 0.003(2) 0.023(2) 0.0048(18)
C23 0.039(2) 0.023(2) 0.053(3) 0.002(2) 0.019(2) 0.009(2)
C24 0.040(2) 0.024(2) 0.049(3) 0.010(2) 0.013(2) -0.003(2)
C25 0.030(2) 0.035(3) 0.063(3) 0.011(2) 0.026(2) 0.001(2)
C26 0.026(2) 0.026(2) 0.042(2) 0.0064(19) 0.0197(19) 0.0051(17)
C27 0.0177(17) 0.038(2) 0.0207(19) -0.0020(18) 0.0096(15) -0.0025(17)
C28 0.0220(19) 0.047(3) 0.026(2) -0.008(2) 0.0105(17) 0.0026(19)
C29 0.026(2) 0.072(4) 0.032(2) -0.022(3) 0.0142(19) 0.000(2)
C30 0.030(2) 0.088(4) 0.027(2) -0.010(3) 0.020(2) -0.013(3)
C31 0.040(3) 0.067(4) 0.035(3) 0.005(2) 0.019(2) -0.017(2)
C32 0.036(2) 0.042(3) 0.026(2) -0.0042(19) 0.0167(19) -0.009(2)

loop_
_atom_type_symbol
_atom_type_description
_atom_type_scat_dispersion_real
_atom_type_scat_dispersion_imag
_atom_type_scat_source
C C 0.0033 0.0016 'International Tables Vol C Tables 4.2.6.8 and 6.1.1.4'
H H 0.0000 0.0000 'International Tables Vol C Tables 4.2.6.8 and 6.1.1.4'
I I -0.4742 1.8119 'International Tables Vol C Tables 4.2.6.8 and 6.1.1.4'
N N 0.0061 0.0033 'International Tables Vol C Tables 4.2.6.8 and 6.1.1.4'
O O 0.0106 0.0060 'International Tables Vol C Tables 4.2.6.8 and 6.1.1.4'
P P 0.1023 0.0942 'International Tables Vol C Tables 4.2.6.8 and 6.1.1.4'
Pt Pt -1.7033 8.3905 'International Tables Vol C Tables 4.2.6.8 and 6.1.1.4'

loop_
_geom_angle_atom_site_label_1
_geom_angle_atom_site_label_2
_geom_angle_atom_site_label_3
_geom_angle
_geom_angle_site_symmetry_1
_geom_angle_site_symmetry_3
C1 Pt1 N1 81.27(13) . .
C1 Pt1 P1 95.29(11) . .
N1 Pt1 P1 175.79(9) . .
C1 Pt1 I1 167.90(11) . .
N1 Pt1 I1 90.96(8) . .
P1 Pt1 I1 92.83(3) . .
C21 P1 C15 100.53(18) . .
C21 P1 C27 107.23(18) . .
C15 P1 C27 102.41(17) . .
C21 P1 Pt1 114.35(12) . .
C15 P1 Pt1 116.68(13) . .
C27 P1 Pt1 114.07(13) . .
C8 N1 C7 109.0(3) . .
C8 N1 C9 109.3(3) . .
C7 N1 C9 107.3(3) . .
C8 N1 Pt1 108.0(2) . .
C7 N1 Pt1 106.6(2) . .
C9 N1 Pt1 116.5(2) . .
C11 O1 C10 118.4(6) . .
C13 O4 C141 102.8(8) . .
C2 C1 C6 116.3(3) . .
C2 C1 Pt1 114.3(3) . .
C6 C1 Pt1 129.0(3) . .
C3 C2 C1 121.8(3) . .
C3 C2 C7 121.7(3) . .
C1 C2 C7 116.4(3) . .
C4 C3 C2 120.5(3) . .
C4 C3 H3 119.8 . .
C2 C3 H3 119.8 . .
C3 C4 C5 119.2(3) . .
C3 C4 H4 120.4 . .
C5 C4 H4 120.4 . .
C4 C5 C6 120.0(3) . .
C4 C5 C10 119.1(3) . .
C6 C5 C10 120.7(3) . .
C5 C6 C1 122.1(3) . .
C5 C6 H6 118.9 . .
C1 C6 H6 118.9 . .
N1 C7 C2 110.0(3) . .
N1 C7 H7A 109.7 . .
C2 C7 H7A 109.7 . .
N1 C7 H7B 109.7 . .
C2 C7 H7B 109.7 . .
H7A C7 H7B 108.2 . .
N1 C8 H8A 109.5 . .
N1 C8 H8B 109.5 . .
H8A C8 H8B 109.5 . .
N1 C8 H8C 109.5 . .
H8A C8 H8C 109.5 . .
H8B C8 H8C 109.5 . .
N1 C9 H9A 109.5 . .
N1 C9 H9B 109.5 . .
H9A C9 H9B 109.5 . .
N1 C9 H9C 109.5 . .
H9A C9 H9C 109.5 . .
H9B C9 H9C 109.5 . .
O1 C10 C5 116.0(3) . .
O1 C10 C5 112.1(2) . 2_655
C5 C10 C5 108.9(4) . 2_655
O1 C10 H10 106.4 . .
C5 C10 H10 106.4 . .
C5 C10 H10 106.4 2_655 .
O2 C11 O1 124.7(8) . .
O2 C11 C12 123.3(9) . .
O1 C11 C12 111.9(8) . .
C11 C12 C13 108.0(8) . .
C11 C12 H12A 110.1 . .
C13 C12 H12A 110.1 . .
C11 C12 H12B 110.1 . .
C13 C12 H12B 110.1 . .
H12A C12 H12B 108.4 . .
O3 C13 O4 127.6(11) . .
O3 C13 C12 125.3(9) . .
O4 C13 C12 107.1(8) . .
O4 C141 C142 101.6(6) . 2_655
O4 C141 H14A 111.4 . .
C142 C141 H14A 111.4 2_655 .
O4 C141 H14B 111.4 . .
C142 C141 H14B 111.4 2_655 .
H14A C141 H14B 109.3 . .
C141 C142 H14C 109.5 2_655 .
C141 C142 H14D 109.5 2_655 .
H14C C142 H14D 109.5 . .
C141 C142 H14E 109.5 2_655 .
H14C C142 H14E 109.5 . .
H14D C142 H14E 109.5 . .
C20 C15 C16 119.2(4) . .
C20 C15 P1 122.3(3) . .
C16 C15 P1 118.5(3) . .
C17 C16 C15 119.9(4) . .
C17 C16 H16 120.1 . .
C15 C16 H16 120.1 . .
C18 C17 C16 120.6(5) . .
C18 C17 H17 119.7 . .
C16 C17 H17 119.7 . .
C17 C18 C19 120.0(5) . .
C17 C18 H18 120.0 . .
C19 C18 H18 120.0 . .
C18 C19 C20 120.3(5) . .
C18 C19 H19 119.8 . .
C20 C19 H19 119.8 . .
C19 C20 C15 119.9(4) . .
C19 C20 H20 120.0 . .
C15 C20 H20 120.0 . .
C26 C21 C22 117.8(4) . .
C26 C21 P1 121.0(3) . .
C22 C21 P1 121.0(3) . .
C23 C22 C21 121.4(4) . .
C23 C22 H22 119.3 . .
C21 C22 H22 119.3 . .
C22 C23 C24 119.7(4) . .
C22 C23 H23 120.2 . .
C24 C23 H23 120.2 . .
C25 C24 C23 119.8(4) . .
C25 C24 H24 120.1 . .
C23 C24 H24 120.1 . .
C24 C25 C26 120.7(4) . .
C24 C25 H25 119.7 . .
C26 C25 H25 119.7 . .
C25 C26 C21 120.6(4) . .
C25 C26 H26 119.7 . .
C21 C26 H26 119.7 . .
C32 C27 C28 119.8(4) . .
C32 C27 P1 117.3(3) . .
C28 C27 P1 122.8(3) . .
C29 C28 C27 119.6(4) . .
C29 C28 H28 120.2 . .
C27 C28 H28 120.2 . .
C30 C29 C28 120.1(4) . .
C30 C29 H29 120.0 . .
C28 C29 H29 120.0 . .
C31 C30 C29 120.6(4) . .
C31 C30 H30 119.7 . .
C29 C30 H30 119.7 . .
C30 C31 C32 120.0(5) . .
C30 C31 H31 120.0 . .
C32 C31 H31 120.0 . .
C27 C32 C31 119.9(4) . .
C27 C32 H32 120.1 . .
C31 C32 H32 120.1 . .

loop_
_geom_bond_atom_site_label_1
_geom_bond_atom_site_label_2
_geom_bond_distance
_geom_bond_site_symmetry_2
Pt1 C1 2.027(4) .
Pt1 N1 2.172(3) .
Pt1 P1 2.2364(10) .
Pt1 I1 2.6874(3) .
P1 C21 1.818(4) .
P1 C15 1.833(4) .
P1 C27 1.837(4) .
N1 C8 1.475(5) .
N1 C7 1.485(5) .
N1 C9 1.485(5) .
O1 C11 1.341(10) .
O1 C10 1.340(6) .
O2 C11 1.181(11) .
O3 C13 1.190(11) .
O4 C13 1.311(11) .
O4 C141 1.346(8) .
C1 C2 1.401(5) .
C1 C6 1.404(5) .
C2 C3 1.392(5) .
C2 C7 1.499(5) .
C3 C4 1.381(5) .
C3 H3 0.9500 .
C4 C5 1.389(5) .
C4 H4 0.9500 .
C5 C6 1.391(5) .
C5 C10 1.512(5) .
C6 H6 0.9500 .
C7 H7A 0.9900 .
C7 H7B 0.9900 .
C8 H8A 0.9800 .
C8 H8B 0.9800 .
C8 H8C 0.9800 .
C9 H9A 0.9800 .
C9 H9B 0.9800 .
C9 H9C 0.9800 .
C10 C5 1.512(5) 2_655
C10 H10 1.0000 .
C11 C12 1.495(12) .
C12 C13 1.539(14) .
C12 H12A 0.9900 .
C12 H12B 0.9900 .
C141 C142 1.598(8) 2_655
C141 H14A 0.9900 .
C141 H14B 0.9900 .
C142 C141 1.598(8) 2_655
C142 H14C 0.9800 .
C142 H14D 0.9800 .
C142 H14E 0.9800 .
C15 C20 1.386(5) .
C15 C16 1.388(5) .
C16 C17 1.378(6) .
C16 H16 0.9500 .
C17 C18 1.366(7) .
C17 H17 0.9500 .
C18 C19 1.368(7) .
C18 H18 0.9500 .
C19 C20 1.382(6) .
C19 H19 0.9500 .
C20 H20 0.9500 .
C21 C26 1.392(5) .
C21 C22 1.401(5) .
C22 C23 1.377(6) .
C22 H22 0.9500 .
C23 C24 1.389(6) .
C23 H23 0.9500 .
C24 C25 1.371(6) .
C24 H24 0.9500 .
C25 C26 1.385(6) .
C25 H25 0.9500 .
C26 H26 0.9500 .
C27 C32 1.384(6) .
C27 C28 1.395(6) .
C28 C29 1.391(6) .
C28 H28 0.9500 .
C29 C30 1.379(7) .
C29 H29 0.9500 .
C30 C31 1.370(7) .
C30 H30 0.9500 .
C31 C32 1.397(6) .
C31 H31 0.9500 .
C32 H32 0.9500 .

loop_
_geom_torsion_atom_site_label_1
_geom_torsion_atom_site_label_2
_geom_torsion_atom_site_label_3
_geom_torsion_atom_site_label_4
_geom_torsion
_geom_torsion_site_symmetry_4
C1 Pt1 P1 C21 -61.90(17) .
I1 Pt1 P1 C21 127.09(14) .
C1 Pt1 P1 C15 -178.76(17) .
I1 Pt1 P1 C15 10.23(15) .
C1 Pt1 P1 C27 62.04(17) .
I1 Pt1 P1 C27 -108.98(14) .
C1 Pt1 N1 C8 -92.8(3) .
I1 Pt1 N1 C8 77.9(2) .
C1 Pt1 N1 C7 24.2(2) .
I1 Pt1 N1 C7 -165.1(2) .
C1 Pt1 N1 C9 143.9(3) .
I1 Pt1 N1 C9 -45.4(3) .
N1 Pt1 C1 C2 -7.7(3) .
P1 Pt1 C1 C2 169.9(3) .
I1 Pt1 C1 C2 -58.2(6) .
N1 Pt1 C1 C6 164.3(4) .
P1 Pt1 C1 C6 -18.1(3) .
I1 Pt1 C1 C6 113.8(5) .
C6 C1 C2 C3 -2.5(5) .
Pt1 C1 C2 C3 170.6(3) .
C6 C1 C2 C7 175.7(3) .
Pt1 C1 C2 C7 -11.2(4) .
C1 C2 C3 C4 0.7(6) .
C7 C2 C3 C4 -177.4(4) .
C2 C3 C4 C5 1.0(6) .
C3 C4 C5 C6 -0.8(6) .
C3 C4 C5 C10 -175.4(4) .
C4 C5 C6 C1 -1.0(6) .
C10 C5 C6 C1 173.5(4) .
C2 C1 C6 C5 2.6(5) .
Pt1 C1 C6 C5 -169.2(3) .
C8 N1 C7 C2 80.7(4) .
C9 N1 C7 C2 -161.1(3) .
Pt1 N1 C7 C2 -35.6(4) .
C3 C2 C7 N1 -149.2(4) .
C1 C2 C7 N1 32.6(5) .
C11 O1 C10 C5 77.0(7) .
C11 O1 C10 C5 -157.0(6) 2_655
C4 C5 C10 O1 -154.3(4) .
C6 C5 C10 O1 31.1(6) .
C4 C5 C10 C5 78.1(3) 2_655
C6 C5 C10 C5 -96.5(4) 2_655
C10 O1 C11 O2 0.5(15) .
C10 O1 C11 C12 177.0(6) .
O2 C11 C12 C13 66.8(14) .
O1 C11 C12 C13 -109.8(9) .
C141 O4 C13 O3 11.0(13) .
C141 O4 C13 C12 -167.3(7) .
C11 C12 C13 O3 72.4(12) .
C11 C12 C13 O4 -109.2(9) .
C13 O4 C141 C142 -101.9(8) 2_655
C21 P1 C15 C20 137.1(4) .
C27 P1 C15 C20 26.7(4) .
Pt1 P1 C15 C20 -98.7(3) .
C21 P1 C15 C16 -46.0(4) .
C27 P1 C15 C16 -156.5(3) .
Pt1 P1 C15 C16 78.2(4) .
C20 C15 C16 C17 0.6(7) .
P1 C15 C16 C17 -176.4(4) .
C15 C16 C17 C18 -0.3(9) .
C16 C17 C18 C19 -0.3(11) .
C17 C18 C19 C20 0.7(11) .
C18 C19 C20 C15 -0.4(9) .
C16 C15 C20 C19 -0.2(7) .
P1 C15 C20 C19 176.7(4) .
C15 P1 C21 C26 136.5(3) .
C27 P1 C21 C26 -116.9(3) .
Pt1 P1 C21 C26 10.6(4) .
C15 P1 C21 C22 -38.2(4) .
C27 P1 C21 C22 68.4(4) .
Pt1 P1 C21 C22 -164.1(3) .
C26 C21 C22 C23 1.3(6) .
P1 C21 C22 C23 176.1(3) .
C21 C22 C23 C24 -1.7(7) .
C22 C23 C24 C25 0.8(7) .
C23 C24 C25 C26 0.6(7) .
C24 C25 C26 C21 -1.0(7) .
C22 C21 C26 C25 0.1(6) .
P1 C21 C26 C25 -174.7(3) .
C21 P1 C27 C32 166.9(3) .
C15 P1 C27 C32 -87.8(3) .
Pt1 P1 C27 C32 39.2(3) .
C21 P1 C27 C28 -16.3(4) .
C15 P1 C27 C28 89.1(3) .
Pt1 P1 C27 C28 -143.9(3) .
C32 C27 C28 C29 1.3(6) .
P1 C27 C28 C29 -175.4(3) .
C27 C28 C29 C30 -0.6(6) .
C28 C29 C30 C31 -0.1(7) .
C29 C30 C31 C32 0.0(7) .
C28 C27 C32 C31 -1.4(6) .
P1 C27 C32 C31 175.5(3) .
C30 C31 C32 C27 0.7(7) .
